data_2003315
loop_
_publ_author_name
'Lambert, J. B.'
'Pflug, J. L.'
'Allgeier, A. M.'
'Campbell, D. J.'
'Higgins, T. B.'
'Singewald, E. T.'
'Stern, C. L.'

_publ_section_title
;
 A Branched Polysilane
;
_journal_issue 4
_journal_name_full 'Acta Crystallographica Section C'
_journal_page_first 713
_journal_page_last 715
_journal_paper_doi 10.1107/S0108270194009704
_journal_volume 51
_journal_year 1995
_chemical_compound_source ' from (Me~3~Si)~3~SiLi and Cl-SiMe~2~-SiMe~2~-Cl'
_chemical_formula_moiety 'C22 H66 Si10'
_chemical_formula_sum 'C22 H66 Si10'
_chemical_formula_weight 611.62
_space_group_IT_number 2
_symmetry_cell_setting triclinic
_symmetry_space_group_name_Hall '-P 1'
_symmetry_space_group_name_H-M 'P -1'
_atom_type_scat_source IntTabIV
_cell_angle_alpha 103.34(3)
_cell_angle_beta 92.01(3)
_cell_angle_gamma 114.30(2)
_cell_formula_units_Z 1
_cell_length_a 9.138(2)
_cell_length_b 9.172(3)
_cell_length_c 13.598(6)
_cell_measurement_reflns_used 25
_cell_measurement_temperature 153
_cell_measurement_theta_max 23.7
_cell_measurement_theta_min 19.2
_cell_volume 999.8(6)
_diffrn_measurement_device 'Enraf-Nonius CAD-4'
_diffrn_measurement_method \w/2\q
_diffrn_radiation_type MoK\a
_diffrn_radiation_wavelength 0.71069
_diffrn_reflns_av_R_equivalents 0.027
_diffrn_reflns_limit_h_max 11
_diffrn_reflns_limit_h_min -11
_diffrn_reflns_limit_k_max 11
_diffrn_reflns_limit_k_min -11
_diffrn_reflns_limit_l_max 0
_diffrn_reflns_limit_l_min -16
_diffrn_reflns_number 4079
_diffrn_reflns_theta_max 26.0
_diffrn_standards_decay_% 0
_diffrn_standards_interval_time 90
_diffrn_standards_number 3
_exptl_absorpt_coefficient_mu 0.33
_exptl_absorpt_correction_T_max 0.91
_exptl_absorpt_correction_T_min 0.86
_exptl_absorpt_correction_type analytical
_exptl_crystal_colour 'off white'
_exptl_crystal_density_diffrn 1.016
_exptl_crystal_description 'translucent prismatic'
_exptl_crystal_size_max 0.47
_exptl_crystal_size_mid 0.45
_exptl_crystal_size_min 0.20
_refine_diff_density_max 0.38
_refine_diff_density_min -0.25
_refine_ls_extinction_coef 0.26726E-5
_refine_ls_extinction_method secondary
_refine_ls_goodness_of_fit_obs 1.62
_refine_ls_hydrogen_treatment refall
_refine_ls_number_parameters 278
_refine_ls_number_reflns 3388
_refine_ls_R_factor_obs 0.024
_refine_ls_shift/esd_max 0.01
_refine_ls_structure_factor_coef F
_refine_ls_weighting_details 'w = 4F~o~^2^/\s^2^(F~o~^2^)'
_refine_ls_weighting_scheme calc
_refine_ls_wR_factor_obs 0.033
_reflns_number_observed 3388
_reflns_number_total 3907
_reflns_observed_criterion I>3\s(I)
_cod_data_source_file bk1051.cif
_cod_data_source_block bk1051a
_cod_depositor_comments
;
The following automatic conversions were performed:

'_refine_ls_weighting_scheme' value 'w = 4F~o~^2^/\s^2^(F~o~^2^)' was
changed to 'calc'. New tag '_refine_ls_weighting_details' was
created. The value of the new tag was set to 'w =
4F~o~^2^/\s^2^(F~o~^2^)'.

Automatic conversion script
Id: cif_fix_values 3143 2015-03-26 13:38:13Z robertas 
;
_cod_original_cell_volume 1000.0(10)
_cod_database_code 2003315

loop_
_symmetry_equiv_pos_as_xyz
x,y,z
-x,-y,-z

loop_
_atom_site_label
_atom_site_fract_x
_atom_site_fract_y
_atom_site_fract_z
_atom_site_B_iso_or_equiv
Si1 .19566(4) .65391(4) .21768(3) 1.31(1)
Si2 .42230(4) .87138(5) .18621(3) 1.73(1)
Si3 .05154(4) .76677(5) .32646(3) 1.75(1)
Si4 .02440(4) .45092(4) .06946(3) 1.53(1)
Si5 .29317(5) .51649(5) .31088(3) 1.85(1)
C21 .3591(2) 1.0206(2) .1447(1) 2.81(5)
C22 .5281(2) .7885(2) .0883(1) 2.81(5)
C23 .5747(2) .9919(2) .3049(1) 2.92(5)
C31 -.0789(2) .8337(2) .2565(1) 2.56(5)
C32 -.0830(2) .6129(2) .3917(1) 3.05(5)
C33 .1959(2) .9546(2) .4278(1) 2.85(5)
C41 .1150(2) .3009(2) .0238(1) 2.73(5)
C42 -.1737(2) .3359(2) .1143(1) 2.52(5)
C51 .3738(2) .6445(2) .4469(1) 2.96(5)
C52 .4634(2) .4799(2) .2546(2) 3.02(6)
C53 .1286(2) .3119(2) .3149(1) 2.82(5)
H21A .319(3) 1.074(3) .198(2) 4.7(5)
H21B .278(3) .972(3) .084(2) 4.6(5)
H21C .445(3) 1.101(3) .133(2) 4.3(5)
H22A .562(3) .712(3) .109(2) 5.6(5)
H22B .463(3) .730(3) .028(2) 5.0(5)
H22C .630(4) .870(3) .081(2) 7.3(7)
H23A .608(2) .923(2) .330(2) 4.0(4)
H23B .524(2) 1.038(2) .357(2) 4.0(4)
H23C .661(3) 1.080(3) .291(2) 5.3(5)
H31A -.165(2) .738(2) .209(1) 3.5(4)
H31B -.140(2) .877(2) .303(2) 4.6(5)
H31C -.009(3) .917(3) .224(2) 4.5(5)
H32A -.024(2) .591(2) .438(2) 4.3(5)
H32B -.134(3) .666(3) .431(2) 5.4(5)
H32C -.160(3) .517(3) .344(2) 4.6(5)
H33A .250(3) 1.040(3) .398(2) 4.8(5)
H33B .267(3) .933(2) .467(2) 4.7(5)
H33C .140(3) .996(3) .469(2) 4.6(5)
H41A .127(2) .256(2) .075(2) 4.0(4)
H41B .214(3) .356(3) .004(2) 4.5(5)
H41C .046(2) .215(3) -.032(2) 4.3(4)
H42A -.229(2) .407(3) .134(2) 4.3(5)
H42B -.249(3) .239(3) .059(2) 4.7(5)
H42C -.157(2) .300(2) .169(2) 4.3(4)
H51A .419(3) .592(3) .478(2) 6.1(6)
H51B .288(3) .661(3) .481(2) 4.8(5)
H51C .461(3) .750(3) .449(2) 4.9(5)
H52A .557(3) .584(3) .263(2) 4.2(4)
H52B .492(3) .423(3) .292(2) 5.2(5)
H52C .434(2) .417(3) .183(2) 4.3(5)
H53A .087(2) .233(2) .249(2) 3.8(4)
H53B .038(2) .323(2) .342(1) 3.0(4)
H53C .168(3) .256(3) .356(2) 5.3(5)

loop_
_geom_angle_atom_site_label_1
_geom_angle_atom_site_label_2
_geom_angle_atom_site_label_3
_geom_angle
_geom_angle_publ_flag
Si2 Si1 Si3 109.04(4) yes
Si2 Si1 Si4 115.02(4) yes
Si2 Si1 Si5 107.38(3) yes
Si3 Si1 Si4 111.92(3) yes
Si3 Si1 Si5 105.94(3) yes
Si4 Si1 Si5 107.03(4) yes
Si1 Si2 C21 110.09(6) yes
Si1 Si2 C22 110.77(7) yes
Si1 Si2 C23 111.07(7) yes
C21 Si2 C22 111.01(9) yes
C21 Si2 C23 107.02(9) yes
C22 Si2 C23 106.76(9) yes
Si1 Si3 C31 112.35(6) yes
Si1 Si3 C32 111.29(7) yes
Si1 Si3 C33 110.32(6) yes
C31 Si3 C32 107.70(9) yes
C31 Si3 C33 107.10(9) yes
C32 Si3 C33 107.89(9) yes
Si1 Si4 Si4 116.80(4) yes
Si1 Si4 C41 108.06(6) yes
Si1 Si4 C42 105.25(6) yes
Si4 Si4 C41 108.54(6) yes
Si4 Si4 C42 109.76(6) yes
C41 Si4 C42 108.11(9) yes
Si1 Si5 C51 110.82(6) yes
Si1 Si5 C52 111.17(7) yes
Si1 Si5 C53 111.64(6) yes
C51 Si5 C52 107.24(9) yes
C51 Si5 C53 107.01(9) yes
C52 Si5 C53 108.76(9) yes
Si2 C21 H21A 111.0(10) yes
Si2 C21 H21B 115.0(10) yes
Si2 C21 H21C 109.0(10) yes
H21A C21 H21B 108(2) yes
H21A C21 H21C 105(2) yes
H21B C21 H21C 108(2) yes
Si2 C22 H22A 112.0(10) yes
Si2 C22 H22B 112.0(10) yes
Si2 C22 H22C 114(2) yes
H22A C22 H22B 105(2) yes
H22A C22 H22C 100(2) yes
H22B C22 H22C 113(2) yes
Si2 C23 H23A 111.0(10) yes
Si2 C23 H23B 109.0(10) yes
Si2 C23 H23C 110.0(10) yes
H23A C23 H23B 107(2) yes
H23A C23 H23C 112(2) yes
H23B C23 H23C 108(2) yes
Si3 C31 H31A 110.0(10) yes
Si3 C31 H31B 111.0(10) yes
Si3 C31 H31C 108.0(10) yes
H31A C31 H31B 102(2) yes
H31A C31 H31C 114(2) yes
H31B C31 H31C 111(2) yes
Si3 C32 H32A 112.0(10) yes
Si3 C32 H32B 105.0(10) yes
Si3 C32 H32C 112.0(10) yes
H32A C32 H32B 104(2) yes
H32A C32 H32C 113(2) yes
H32B C32 H32C 110(2) yes
Si3 C33 H33A 109.0(10) yes
Si3 C33 H33B 113.0(10) yes
Si3 C33 H33C 110.0(10) yes
H33A C33 H33B 112(2) yes
H33A C33 H33C 102(2) yes
H33B C33 H33C 109(2) yes
Si4 C41 H41A 109.0(10) yes
Si4 C41 H41B 109.0(10) yes
Si4 C41 H41C 110.0(10) yes
H41A C41 H41B 111(2) yes
H41A C41 H41C 108(2) yes
H41B C41 H41C 109(2) yes
Si4 C42 H42A 111.0(10) yes
Si4 C42 H42B 111.0(10) yes
Si4 C42 H42C 111.0(10) yes
H42A C42 H42B 106(2) yes
H42A C42 H42C 109(2) yes
H42B C42 H42C 109(2) yes
Si5 C51 H51A 108(2) yes
Si5 C51 H51B 111.0(10) yes
Si5 C51 H51C 111.0(10) yes
H51A C51 H51B 112(2) yes
H51A C51 H51C 106(2) yes
H51B C51 H51C 110(2) yes
Si5 C52 H52A 110.0(10) yes
Si5 C52 H52B 107.0(10) yes
Si5 C52 H52C 113.0(10) yes
H52A C52 H52B 107(2) yes
H52A C52 H52C 110(2) yes
H52B C52 H52C 110(2) yes
Si5 C53 H53A 113.0(10) yes
Si5 C53 H53B 112.0(10) yes
Si5 C53 H53C 112.0(10) yes
H53A C53 H53B 106(2) yes
H53A C53 H53C 104(2) yes
H53B C53 H53C 109(2) yes

loop_
_geom_bond_atom_site_label_1
_geom_bond_atom_site_label_2
_geom_bond_distance
_geom_bond_publ_flag
Si1 Si2 2.3467(9) yes
Si1 Si3 2.3550(9) yes
Si1 Si4 2.3720(10) yes
Si1 Si5 2.3604(8) yes
Si2 C21 1.874(2) yes
Si2 C22 1.874(2) yes
Si2 C23 1.876(2) yes
Si3 C31 1.869(2) yes
Si3 C32 1.875(2) yes
Si3 C33 1.874(2) yes
Si4 Si4 2.3740(10) yes
Si4 C41 1.882(2) yes
Si4 C42 1.888(2) yes
Si5 C51 1.879(2) yes
Si5 C52 1.875(2) yes
Si5 C53 1.875(2) yes
C21 H21A 0.95(2) yes
C21 H21B 0.97(2) yes
C21 H21C 0.87(2) yes
C22 H22A 0.96(2) yes
C22 H22B 0.90(2) yes
C22 H22C 0.95(3) yes
C23 H23A 0.93(2) yes
C23 H23B 0.97(2) yes
C23 H23C 0.93(2) yes
C31 H31A 0.97(2) yes
C31 H31B 0.98(2) yes
C31 H31C 0.98(2) yes
C32 H32A 0.92(2) yes
C32 H32B 0.91(2) yes
C32 H32C 0.94(2) yes
C33 H33A 0.92(2) yes
C33 H33B 0.93(2) yes
C33 H33C 0.89(2) yes
C41 H41A 0.91(2) yes
C41 H41B 0.92(2) yes
C41 H41C 0.94(2) yes
C42 H42A 0.98(2) yes
C42 H42B 0.99(2) yes
C42 H42C 0.91(2) yes
C51 H51A 0.91(3) yes
C51 H51B 0.97(2) yes
C51 H51C 0.96(2) yes
C52 H52A 0.96(2) yes
C52 H52B 0.91(2) yes
C52 H52C 0.97(2) yes
C53 H53A 0.96(2) yes
C53 H53B 0.95(2) yes
C53 H53C 0.99(2) yes
